data_4071568
loop_
_publ_author_name
'Wang, Yaorong'
'Liu, Dongmei'
'Chan, Hoi-Shan'
'Xie, Zuowei'

_publ_section_title
;
 Synthesis, Structural Characterization, and Reactivity of Group 4
 Metallacarboranes Containing the Ligand [Me2C(C5H4)(C2B9H10)]3&#x2212;
;
_journal_issue 12
_journal_name_full Organometallics
_journal_page_first 2825
_journal_paper_doi 10.1021/om800235w
_journal_volume 27
_journal_year 2008
_chemical_formula_sum 'C22 H50 B9 Cl2 Na O6 Zr'
_chemical_formula_weight 693.02
_chemical_name_systematic
; 
 ? 
;
_space_group_IT_number 33
_symmetry_cell_setting orthorhombic
_symmetry_space_group_name_Hall 'P 2c -2n'
_symmetry_space_group_name_H-M 'P n a 21'
_atom_sites_solution_hydrogens geom
_atom_sites_solution_primary direct
_atom_sites_solution_secondary difmap
_audit_creation_method SHELXL-97
_cell_angle_alpha 90.00
_cell_angle_beta 90.00
_cell_angle_gamma 90.00
_cell_formula_units_Z 8
_cell_length_a 30.143(3)
_cell_length_b 12.9155(15)
_cell_length_c 18.608(2)
_cell_measurement_temperature 293(2)
_cell_volume 7244.3(14)
_computing_cell_refinement 'Bruker SMART'
_computing_data_collection 'Bruker SMART'
_computing_data_reduction 'Bruker SHELXTL'
_computing_molecular_graphics 'Bruker SHELXTL'
_computing_publication_material 'Bruker SHELXTL'
_computing_structure_refinement 'SHELXL-97 (Sheldrick, 1997)'
_computing_structure_solution 'SHELXS-97 (Sheldrick, 1990)'
_diffrn_ambient_temperature 293(2)
_diffrn_measured_fraction_theta_full 1.000
_diffrn_measured_fraction_theta_max 1.000
_diffrn_measurement_device_type 'CCD area detector'
_diffrn_measurement_method 'phi and omega scans'
_diffrn_radiation_monochromator graphite
_diffrn_radiation_source 'fine-focus sealed tube'
_diffrn_radiation_type MoK\a
_diffrn_radiation_wavelength 0.71073
_diffrn_reflns_av_R_equivalents 0.0838
_diffrn_reflns_av_sigmaI/netI 0.0827
_diffrn_reflns_limit_h_max 34
_diffrn_reflns_limit_h_min -34
_diffrn_reflns_limit_k_max 14
_diffrn_reflns_limit_k_min -14
_diffrn_reflns_limit_l_max 21
_diffrn_reflns_limit_l_min -14
_diffrn_reflns_number 34926
_diffrn_reflns_theta_full 25.00
_diffrn_reflns_theta_max 25.00
_diffrn_reflns_theta_min 1.35
_exptl_absorpt_coefficient_mu 0.495
_exptl_absorpt_correction_T_max 1.0000
_exptl_absorpt_correction_T_min 0.5006
_exptl_absorpt_correction_type sadabs
_exptl_crystal_colour yellow
_exptl_crystal_density_diffrn 1.271
_exptl_crystal_density_method 'not measured'
_exptl_crystal_description block
_exptl_crystal_F_000 2880
_exptl_crystal_size_max 0.65
_exptl_crystal_size_mid 0.45
_exptl_crystal_size_min 0.20
_refine_diff_density_max 0.620
_refine_diff_density_min -0.484
_refine_diff_density_rms 0.083
_refine_ls_abs_structure_details 'Flack H D (1983), Acta Cryst. A39, 876-881'
_refine_ls_abs_structure_Flack 0.59(2)
_refine_ls_extinction_method none
_refine_ls_goodness_of_fit_ref 1.106
_refine_ls_hydrogen_treatment riding
_refine_ls_matrix_type full
_refine_ls_number_parameters 735
_refine_ls_number_reflns 9492
_refine_ls_number_restraints 286
_refine_ls_restrained_S_all 1.115
_refine_ls_R_factor_all 0.1300
_refine_ls_R_factor_gt 0.0815
_refine_ls_shift/su_max 0.031
_refine_ls_shift/su_mean 0.009
_refine_ls_structure_factor_coef Fsqd
_refine_ls_weighting_details 'calc w=1/[\s^2^(Fo^2^)+(0.0667P)^2^+21.4709P] where P=(Fo^2^+2Fc^2^)/3'
_refine_ls_weighting_scheme calc
_refine_ls_wR_factor_gt 0.1988
_refine_ls_wR_factor_ref 0.2179
_reflns_number_gt 5680
_reflns_number_total 9492
_reflns_threshold_expression >2sigma(I)
_cod_data_source_file om800235w-file004.cif
_cod_data_source_block 4
_cod_depositor_comments
;
The following automatic conversions were performed:

'_symmetry_cell_setting' value 'Orthorhombic' changed to
'orthorhombic' according to
/home/saulius/struct/CIF-dictionaries/cif_core.dic dictionary named
'cif_core.dic' version 2.4.1 from 2010-06-29.

Automatic conversion script
Id: cif_fix_values 1715 2011-07-08 13:25:40Z adriana 
;
_cod_original_cell_volume 7244.4(14)
_cod_original_sg_symbol_H-M Pna2(1)
_cod_database_code 4071568

loop_
_symmetry_equiv_pos_as_xyz
'x, y, z'
'-x, -y, z+1/2'
'x+1/2, -y+1/2, z'
'-x+1/2, y+1/2, z+1/2'

loop_
_atom_site_label
_atom_site_type_symbol
_atom_site_fract_x
_atom_site_fract_y
_atom_site_fract_z
_atom_site_U_iso_or_equiv
_atom_site_adp_type
_atom_site_occupancy
_atom_site_symmetry_multiplicity
_atom_site_calc_flag
_atom_site_refinement_flags
Zr1 Zr 0.152007(6) -0.771305(14) 0.585215(9) 0.05526(6) Uani 1 1 d .
Zr1' Zr 0.596589(6) 0.766775(15) 0.601918(10) 0.06025(6) Uani 1 1 d .
Cl2 Cl 0.18975(2) -0.64863(5) 0.66364(4) 0.1098(3) Uani 1 1 d .
Cl1' Cl 0.57204(2) 0.63134(6) 0.51763(4) 0.1115(3) Uani 1 1 d .
Cl1 Cl 0.18130(2) -0.92241(5) 0.64930(4) 0.1101(3) Uani 1 1 d .
Cl2' Cl 0.55625(2) 0.90343(6) 0.53975(4) 0.1090(3) Uani 1 1 d .
C8' C 0.66482(6) 0.74595(12) 0.51778(11) 0.0467(6) Uani 1 1 d .
H8'A H 0.6650 0.7053 0.4733 0.056 Uiso 1 1 calc R
C6 C 0.07574(6) -0.75859(16) 0.55513(11) 0.0633(7) Uani 1 1 d .
C9 C 0.09126(9) -0.6967(2) 0.66954(17) 0.1148(12) Uani 1 1 d .
H9A H 0.0967 -0.6518 0.7111 0.138 Uiso 1 1 calc R
C3 C 0.07350(7) -0.76794(18) 0.46950(11) 0.0653(7) Uani 1 1 d .
C10 C 0.08195(7) -0.66090(19) 0.59696(15) 0.0986(9) Uani 1 1 d .
H10A H 0.0774 -0.5896 0.5806 0.118 Uiso 1 1 calc R
C3' C 0.67514(7) 0.77074(15) 0.70851(12) 0.0630(7) Uani 1 1 d .
C10' C 0.66433(7) 0.88100(17) 0.59660(14) 0.0778(8) Uani 1 1 d .
H10B H 0.6678 0.9509 0.6162 0.093 Uiso 1 1 calc R
C7' C 0.67373(5) 0.70648(10) 0.58494(11) 0.0446(5) Uani 1 1 d .
H7'A H 0.6846 0.6365 0.5950 0.053 Uiso 1 1 calc R
C1' C 0.62397(7) 0.75258(10) 0.72471(10) 0.0421(6) Uani 1 1 d .
C2' C 0.60274(6) 0.64347(15) 0.70980(13) 0.0655(7) Uani 1 1 d .
H2' H 0.6210 0.5773 0.6871 0.079 Uiso 1 1 calc R
C1 C 0.12354(6) -0.76439(13) 0.44810(10) 0.0442(6) Uani 1 1 d .
C6' C 0.67609(6) 0.78625(11) 0.62931(13) 0.0652(8) Uani 1 1 d .
B3' B 0.54940(9) 0.6756(2) 0.68933(15) 0.0730(9) Uani 1 1 d .
H3' H 0.5295 0.6329 0.6496 0.088 Uiso 1 1 calc R
B5' B 0.58742(8) 0.8505(2) 0.72324(17) 0.0862(10) Uani 1 1 d .
H5' H 0.5959 0.9316 0.7115 0.103 Uiso 1 1 calc R
B4' B 0.53803(9) 0.79624(15) 0.69748(15) 0.0680(9) Uani 1 1 d .
H4' H 0.5122 0.8387 0.6679 0.082 Uiso 1 1 calc R
B5 B 0.15298(9) -0.66587(17) 0.47124(11) 0.0570(8) Uani 1 1 d .
H5 H 0.1365 -0.5964 0.4926 0.068 Uiso 1 1 calc R
C7 C 0.07774(6) -0.85152(16) 0.60026(14) 0.0847(8) Uani 1 1 d .
H7A H 0.0690 -0.9220 0.5868 0.102 Uiso 1 1 calc R
C2 C 0.15412(8) -0.86418(19) 0.46758(13) 0.0876(9) Uani 1 1 d .
H2 H 0.1372 -0.9342 0.4872 0.105 Uiso 1 1 calc R
B10 B 0.14490(11) -0.7011(2) 0.38089(19) 0.0956(13) Uani 1 1 d .
H10 H 0.1244 -0.6575 0.3425 0.115 Uiso 1 1 calc R
C4' C 0.70600(7) 0.68328(17) 0.73278(12) 0.0706(8) Uani 1 1 d .
H4'A H 0.7358 0.6986 0.7181 0.106 Uiso 1 1 calc R
H4'B H 0.6967 0.6193 0.7113 0.106 Uiso 1 1 calc R
H4'C H 0.7049 0.6771 0.7842 0.106 Uiso 1 1 calc R
B10' B 0.60409(8) 0.80626(19) 0.80956(15) 0.0639(9) Uani 1 1 d .
H10' H 0.6230 0.8548 0.8472 0.077 Uiso 1 1 calc R
B6 B 0.14587(12) -0.8251(4) 0.38007(18) 0.1246(16) Uani 1 1 d .
H6 H 0.1262 -0.8719 0.3424 0.150 Uiso 1 1 calc R
B8 B 0.22890(12) -0.7665(6) 0.4175(2) 0.211(3) Uani 1 1 d .
H8 H 0.2643 -0.7665 0.4034 0.253 Uiso 1 1 calc R
C5 C 0.04956(8) -0.67016(18) 0.44031(14) 0.0903(10) Uani 1 1 d .
H5A H 0.0492 -0.6721 0.3887 0.135 Uiso 1 1 calc R
H5B H 0.0650 -0.6093 0.4561 0.135 Uiso 1 1 calc R
H5C H 0.0197 -0.6686 0.4580 0.135 Uiso 1 1 calc R
B8' B 0.52340(10) 0.7082(2) 0.76443(17) 0.0943(11) Uani 1 1 d .
H8' H 0.4883 0.6896 0.7740 0.113 Uiso 1 1 calc R
B9' B 0.54573(10) 0.8238(2) 0.79090(19) 0.1008(12) Uani 1 1 d .
H9' H 0.5265 0.8831 0.8197 0.121 Uiso 1 1 calc R
B11' B 0.56106(9) 0.7069(3) 0.83603(16) 0.0863(12) Uani 1 1 d .
H11' H 0.5509 0.6902 0.8916 0.104 Uiso 1 1 calc R
B6' B 0.61378(7) 0.6687(2) 0.80163(13) 0.0601(9) Uani 1 1 d .
H6' H 0.6388 0.6310 0.8358 0.072 Uiso 1 1 calc R
C9' C 0.65909(7) 0.8511(2) 0.52090(16) 0.0946(11) Uani 1 1 d .
H9'A H 0.6546 0.8979 0.4801 0.114 Uiso 1 1 calc R
C8 C 0.08709(7) -0.8134(2) 0.67211(13) 0.0930(9) Uani 1 1 d .
H8A H 0.0893 -0.8561 0.7155 0.112 Uiso 1 1 calc R
C5' C 0.69403(8) 0.87275(19) 0.74765(14) 0.0915(10) Uani 1 1 d .
H5'A H 0.7252 0.8793 0.7379 0.137 Uiso 1 1 calc R
H5'B H 0.6894 0.8671 0.7986 0.137 Uiso 1 1 calc R
H5'C H 0.6787 0.9327 0.7298 0.137 Uiso 1 1 calc R
C4 C 0.04957(8) -0.86301(18) 0.44520(16) 0.1110(11) Uani 1 1 d .
H4A H 0.0645 -0.9232 0.4634 0.167 Uiso 1 1 calc R
H4B H 0.0492 -0.8653 0.3936 0.167 Uiso 1 1 calc R
H4C H 0.0197 -0.8616 0.4630 0.167 Uiso 1 1 calc R
B7' B 0.56533(10) 0.6112(3) 0.77330(17) 0.0924(12) Uani 1 1 d .
H7' H 0.5589 0.5300 0.7877 0.111 Uiso 1 1 calc R
B9 B 0.19582(12) -0.6488(4) 0.41040(19) 0.185(2) Uani 1 1 d .
H9 H 0.2092 -0.5724 0.3959 0.223 Uiso 1 1 calc R
B7 B 0.19758(10) -0.8670(3) 0.40293(19) 0.1488(14) Uani 1 1 d .
H7 H 0.2132 -0.9362 0.3795 0.179 Uiso 1 1 calc R
B3 B 0.20581(10) -0.8474(3) 0.4933(2) 0.1154(14) Uani 1 1 d .
H3 H 0.2253 -0.9038 0.5245 0.138 Uiso 1 1 calc R
Na1 Na 0.11020(3) -0.27854(8) 0.19752(6) 0.0872(4) Uani 1 1 d .
Na1' Na 0.86168(3) 0.77272(9) 0.48893(6) 0.0960(4) Uani 1 1 d .
O21' O 0.89199(6) 0.7544(2) 0.60464(12) 0.2095(16) Uani 1 1 d D
O21 O 0.05722(6) -0.39414(15) 0.14705(9) 0.1321(9) Uani 1 1 d DU
O41' O 0.80985(12) 0.8911(3) 0.5438(2) 0.3033(14) Uani 1 1 d U
O42' O 0.82054(7) 0.8645(2) 0.39830(14) 0.1538(11) Uani 1 1 d U
O31 O 0.17468(6) -0.3963(2) 0.19420(10) 0.2018(15) Uani 1 1 d DU
O42 O 0.15513(11) -0.1569(3) 0.2578(3) 0.322(2) Uani 1 1 d U
O22' O 0.92507(8) 0.87012(18) 0.49017(10) 0.2282(14) Uani 1 1 d DU
O31' O 0.81490(7) 0.6175(2) 0.47831(12) 0.2160(16) Uani 1 1 d DU
O32' O 0.90183(8) 0.66349(16) 0.40937(17) 0.1988(14) Uani 1 1 d DU
O41 O 0.06767(5) -0.12992(15) 0.1946(2) 0.2603(16) Uani 1 1 d DU
C42' C 0.79618(17) 0.9264(3) 0.52399(16) 0.2940(17) Uani 1 1 d DU
H42A H 0.8070 0.9949 0.5362 0.353 Uiso 1 1 calc R
H42B H 0.7669 0.9209 0.5452 0.353 Uiso 1 1 calc R
C44 C 0.19999(12) -0.1551(5) 0.2739(3) 0.338(3) Uani 1 1 d U
H44A H 0.2062 -0.0973 0.3047 0.506 Uiso 1 1 calc R
H44B H 0.2168 -0.1485 0.2303 0.506 Uiso 1 1 calc R
H44C H 0.2081 -0.2182 0.2978 0.506 Uiso 1 1 calc R
C43' C 0.78738(13) 0.9286(3) 0.42986(16) 0.313(3) Uani 1 1 d DU
H43A H 0.7580 0.9025 0.4185 0.375 Uiso 1 1 calc R
H43B H 0.7898 0.9988 0.4118 0.375 Uiso 1 1 calc R
C41 C 0.02273(7) -0.1133(2) 0.1963(3) 0.187(2) Uani 1 1 d DU
H41A H 0.0090 -0.1486 0.1567 0.280 Uiso 1 1 calc R
H41B H 0.0169 -0.0404 0.1926 0.280 Uiso 1 1 calc R
H41C H 0.0108 -0.1392 0.2406 0.280 Uiso 1 1 calc R
C23 C 0.04986(10) -0.45470(19) 0.26433(15) 0.206(2) Uani 1 1 d DU
H23A H 0.0300 -0.4866 0.2989 0.247 Uiso 1 1 calc R
H23B H 0.0732 -0.5038 0.2532 0.247 Uiso 1 1 calc R
C34 C 0.13817(16) -0.2107(3) 0.02636(14) 0.260(3) Uani 1 1 d DU
H34A H 0.1086 -0.1828 0.0263 0.390 Uiso 1 1 calc R
H34B H 0.1412 -0.2595 -0.0122 0.390 Uiso 1 1 calc R
H34C H 0.1592 -0.1555 0.0200 0.390 Uiso 1 1 calc R
C31' C 0.77560(8) 0.6210(5) 0.5069(3) 0.436(5) Uani 1 1 d DU
H31D H 0.7603 0.5573 0.4975 0.654 Uiso 1 1 calc R
H31E H 0.7592 0.6777 0.4866 0.654 Uiso 1 1 calc R
H31F H 0.7783 0.6307 0.5579 0.654 Uiso 1 1 calc R
C22 C 0.02408(7) -0.4275(3) 0.19539(13) 0.1793(17) Uani 1 1 d DU
H22A H 0.0086 -0.4876 0.1768 0.215 Uiso 1 1 calc R
H22B H 0.0027 -0.3728 0.2044 0.215 Uiso 1 1 calc R
C33' C 0.88682(9) 0.56818(19) 0.4152(4) 0.310(4) Uani 1 1 d DU
H33A H 0.8955 0.5358 0.4601 0.372 Uiso 1 1 calc R
H33B H 0.8956 0.5249 0.3751 0.372 Uiso 1 1 calc R
C22' C 0.93306(8) 0.7827(3) 0.61308(19) 0.514(4) Uani 1 1 d DU
H22C H 0.9531 0.7267 0.6007 0.617 Uiso 1 1 calc R
H22D H 0.9385 0.8032 0.6624 0.617 Uiso 1 1 calc R
C44' C 0.8242(2) 0.8152(6) 0.3254(3) 0.369(5) Uani 1 1 d U
H44D H 0.8054 0.8513 0.2922 0.553 Uiso 1 1 calc R
H44E H 0.8152 0.7441 0.3284 0.553 Uiso 1 1 calc R
H44F H 0.8544 0.8189 0.3092 0.553 Uiso 1 1 calc R
B4 B 0.20710(10) -0.7053(4) 0.49588(18) 0.1551(18) Uani 1 1 d U
H4 H 0.2305 -0.6638 0.5310 0.186 Uiso 1 1 calc R
C24 C 0.09137(14) -0.3739(4) 0.35898(14) 0.278(3) Uani 1 1 d DU
H24A H 0.0742 -0.4154 0.3914 0.417 Uiso 1 1 calc R
H24B H 0.0962 -0.3068 0.3798 0.417 Uiso 1 1 calc R
H24C H 0.1194 -0.4068 0.3503 0.417 Uiso 1 1 calc R
C34' C 0.94546(13) 0.6649(5) 0.4238(4) 0.338(4) Uani 1 1 d U
H34A H 0.9604 0.6152 0.3940 0.508 Uiso 1 1 calc R
H34B H 0.9501 0.6478 0.4735 0.508 Uiso 1 1 calc R
H34C H 0.9571 0.7328 0.4144 0.508 Uiso 1 1 calc R
B11 B 0.18686(13) -0.7560(4) 0.3513(3) 0.165(2) Uani 1 1 d U
H11 H 0.1943 -0.7490 0.2936 0.197 Uiso 1 1 calc R
C23' C 0.94050(15) 0.8889(3) 0.55421(14) 0.484(4) Uani 1 1 d DU
H23A H 0.9255 0.9491 0.5739 0.581 Uiso 1 1 calc R
H23B H 0.9719 0.9049 0.5508 0.581 Uiso 1 1 calc R
C21 C 0.0524(2) -0.3968(5) 0.07167(14) 0.474(4) Uani 1 1 d DU
H21A H 0.0297 -0.4455 0.0590 0.711 Uiso 1 1 calc R
H21B H 0.0800 -0.4175 0.0501 0.711 Uiso 1 1 calc R
H21C H 0.0444 -0.3293 0.0546 0.711 Uiso 1 1 calc R
C42 C 0.06517(10) -0.0658(6) 0.2620(3) 0.419(5) Uani 1 1 d DU
H42C H 0.0420 -0.0908 0.2938 0.502 Uiso 1 1 calc R
H42D H 0.0597 0.0065 0.2510 0.502 Uiso 1 1 calc R
C41' C 0.79371(15) 0.8919(4) 0.6152(2) 0.276(3) Uani 1 1 d U
H41D H 0.8154 0.8615 0.6466 0.414 Uiso 1 1 calc R
H41E H 0.7667 0.8527 0.6177 0.414 Uiso 1 1 calc R
H41F H 0.7881 0.9619 0.6298 0.414 Uiso 1 1 calc R
C43 C 0.11137(11) -0.0808(3) 0.2957(3) 0.418(4) Uani 1 1 d DU
H43C H 0.1063 -0.1084 0.3435 0.502 Uiso 1 1 calc R
H43D H 0.1235 -0.0119 0.3022 0.502 Uiso 1 1 calc R
O32 O 0.14610(9) -0.25972(17) 0.09109(13) 0.2750(17) Uani 1 1 d DU
C31 C 0.19293(13) -0.4277(4) 0.25932(16) 0.433(3) Uani 1 1 d DU
H31A H 0.2180 -0.4718 0.2504 0.650 Uiso 1 1 calc R
H31B H 0.1711 -0.4650 0.2865 0.650 Uiso 1 1 calc R
H31C H 0.2023 -0.3680 0.2860 0.650 Uiso 1 1 calc R
C32 C 0.19971(10) -0.3547(4) 0.13724(14) 0.506(5) Uani 1 1 d DU
H32A H 0.2247 -0.3998 0.1278 0.607 Uiso 1 1 calc R
H32B H 0.2113 -0.2878 0.1517 0.607 Uiso 1 1 calc R
C33 C 0.17278(12) -0.3411(3) 0.06723(19) 0.672(7) Uani 1 1 d DU
H33C H 0.1913 -0.3215 0.0268 0.807 Uiso 1 1 calc R
H33D H 0.1557 -0.4024 0.0553 0.807 Uiso 1 1 calc R
O22 O 0.06864(9) -0.36306(19) 0.29431(11) 0.2400(18) Uani 1 1 d DU
C32' C 0.82927(8) 0.5998(3) 0.41313(15) 0.292(3) Uani 1 1 d DU
H32C H 0.8247 0.6607 0.3836 0.350 Uiso 1 1 calc R
H32D H 0.8127 0.5430 0.3921 0.350 Uiso 1 1 calc R
C24' C 0.94072(15) 0.9346(3) 0.44319(18) 0.345(4) Uani 1 1 d DU
H24D H 0.9667 0.9676 0.4622 0.517 Uiso 1 1 calc R
H24E H 0.9187 0.9861 0.4325 0.517 Uiso 1 1 calc R
H24F H 0.9483 0.8979 0.4000 0.517 Uiso 1 1 calc R
C21' C 0.86246(13) 0.7036(4) 0.6413(3) 0.454(6) Uiso 1 1 d D
H21D H 0.8731 0.6926 0.6893 0.681 Uiso 1 1 calc R
H21E H 0.8571 0.6379 0.6187 0.681 Uiso 1 1 calc R
H21F H 0.8354 0.7426 0.6428 0.681 Uiso 1 1 calc R

loop_
_atom_site_aniso_label
_atom_site_aniso_U_11
_atom_site_aniso_U_22
_atom_site_aniso_U_33
_atom_site_aniso_U_23
_atom_site_aniso_U_13
_atom_site_aniso_U_12
Zr1 0.05546(9) 0.05620(9) 0.05411(11) 0.00047(11) -0.00276(11) -0.00618(10)
Zr1' 0.06047(10) 0.06628(10) 0.05401(12) -0.00626(12) -0.00341(11) 0.01083(10)
Cl2 0.1406(5) 0.0744(4) 0.1143(5) -0.0387(4) -0.0522(4) 0.0271(4)
Cl1' 0.1026(5) 0.1437(6) 0.0882(5) -0.0504(4) 0.0037(4) -0.0225(5)
Cl1 0.1282(5) 0.0797(4) 0.1224(5) 0.0527(4) -0.0376(4) -0.0145(4)
Cl2' 0.1069(4) 0.1275(5) 0.0927(5) 0.0328(4) -0.0066(4) 0.0512(4)
C8' 0.0553(11) 0.0316(10) 0.0533(11) -0.0068(9) 0.0121(9) -0.0081(8)
C6 0.0485(10) 0.0871(14) 0.0544(12) 0.0347(10) 0.0174(10) 0.0101(10)
C9 0.1046(19) 0.128(2) 0.112(2) -0.0407(18) 0.0093(18) 0.0239(17)
C3 0.0592(12) 0.0900(15) 0.0467(12) -0.0068(12) -0.0193(10) -0.0033(12)
C10 0.0817(14) 0.1053(15) 0.1089(19) -0.0473(16) -0.0048(16) 0.0358(12)
C3' 0.0666(12) 0.0488(10) 0.0735(14) 0.0332(10) 0.0069(11) 0.0204(10)
C10' 0.0637(12) 0.0799(13) 0.0897(18) -0.0082(16) 0.0031(14) -0.0003(11)
C7' 0.0594(9) 0.0072(7) 0.0671(12) -0.0049(9) 0.0155(11) 0.0116(6)
C1' 0.0858(13) 0.0000(8) 0.0405(10) 0.0048(7) 0.0005(10) 0.0070(7)
C2' 0.0718(12) 0.0404(10) 0.0842(15) -0.0166(11) 0.0274(12) -0.0194(10)
C1 0.0422(9) 0.0393(9) 0.0510(11) -0.0193(9) -0.0057(9) -0.0098(8)
C6' 0.0627(11) 0.0000(7) 0.133(2) -0.0148(9) -0.0077(12) 0.0024(8)
B3' 0.0771(16) 0.0805(17) 0.0615(17) 0.0232(14) 0.0096(14) -0.0297(14)
B5' 0.0850(16) 0.0928(18) 0.081(2) 0.0014(16) 0.0179(16) 0.0586(13)
B4' 0.1027(18) 0.0215(11) 0.0796(18) -0.0093(11) 0.0287(15) 0.0218(11)
B5 0.0983(17) 0.0395(12) 0.0332(12) 0.0239(10) -0.0080(13) -0.0138(13)
C7 0.0597(11) 0.0857(12) 0.1087(18) 0.0470(14) 0.0007(14) -0.0352(10)
C2 0.1083(17) 0.0773(15) 0.0773(16) -0.0156(13) -0.0446(13) -0.0053(15)
B10 0.124(3) 0.079(2) 0.083(2) 0.0193(16) -0.012(2) 0.0049(19)
C4' 0.0617(13) 0.0828(15) 0.0673(15) 0.0090(12) -0.0188(12) -0.0126(12)
B10' 0.0717(15) 0.0593(15) 0.0605(16) -0.0149(12) -0.0089(14) 0.0211(12)
B6 0.120(3) 0.198(4) 0.0562(19) -0.040(2) -0.0272(19) 0.025(3)
B8 0.072(2) 0.513(10) 0.048(2) -0.004(4) 0.0135(18) -0.014(4)
C5 0.0913(15) 0.0879(16) 0.0915(19) -0.0054(15) -0.0166(15) 0.0434(13)
B8' 0.0631(16) 0.124(2) 0.096(2) -0.0640(16) -0.0046(16) 0.0114(17)
B9' 0.103(2) 0.104(2) 0.096(2) 0.0394(18) 0.0319(19) 0.0490(17)
B11' 0.0746(17) 0.127(3) 0.0573(17) 0.0036(18) 0.0208(15) -0.0045(18)
B6' 0.0374(11) 0.0984(19) 0.0446(14) 0.0116(14) -0.0012(11) -0.0099(13)
C9' 0.0753(15) 0.113(2) 0.095(2) 0.0048(17) 0.0089(15) -0.0152(15)
C8 0.0756(15) 0.1378(19) 0.0656(14) 0.0521(14) 0.0197(13) 0.0082(15)
C5' 0.0803(15) 0.0995(19) 0.0946(19) -0.0048(16) -0.0283(14) -0.0014(15)
C4 0.1204(18) 0.0925(16) 0.120(2) 0.0078(16) -0.0360(17) -0.0653(14)
B7' 0.102(2) 0.093(2) 0.083(2) 0.0313(17) 0.0310(18) 0.0032(18)
B9 0.124(2) 0.358(5) 0.074(2) 0.107(2) -0.0571(19) -0.114(3)
B7 0.1038(19) 0.259(3) 0.084(2) -0.082(2) -0.0247(17) 0.1136(19)
B3 0.0952(18) 0.139(3) 0.112(3) -0.006(2) -0.0323(19) 0.0701(17)
Na1 0.0773(5) 0.1021(6) 0.0821(7) 0.0057(6) 0.0091(5) -0.0246(5)
Na1' 0.0775(6) 0.1213(8) 0.0892(7) -0.0099(6) -0.0027(5) -0.0227(6)
O21' 0.237(3) 0.323(3) 0.0680(15) 0.013(2) 0.0050(18) 0.058(2)
O21 0.1084(13) 0.1213(15) 0.166(2) 0.0126(15) -0.0181(14) -0.0223(12)
O41' 0.321(3) 0.202(2) 0.387(3) -0.146(2) 0.141(2) -0.067(2)
O42' 0.1199(14) 0.183(2) 0.159(2) 0.0290(17) -0.0266(14) 0.0407(15)
O31 0.0927(14) 0.255(3) 0.258(3) 0.009(3) -0.010(2) -0.0209(18)
O42 0.220(3) 0.212(3) 0.535(6) -0.061(4) -0.155(3) -0.039(2)
O22' 0.1828(18) 0.246(2) 0.255(3) 0.100(2) -0.032(2) -0.1374(15)
O31' 0.186(2) 0.177(2) 0.285(4) -0.054(2) 0.033(2) 0.037(2)
O32' 0.193(2) 0.157(2) 0.246(3) -0.069(2) 0.070(2) -0.0044(19)
O41 0.1082(14) 0.0854(12) 0.587(5) -0.1346(18) 0.092(2) -0.0009(11)
C42' 0.334(3) 0.160(2) 0.388(3) -0.134(3) 0.120(3) -0.104(3)
C44 0.131(3) 0.544(8) 0.338(6) -0.111(6) -0.121(3) -0.075(4)
C43' 0.187(3) 0.181(4) 0.569(7) 0.127(4) -0.178(3) 0.031(3)
C41 0.138(3) 0.103(2) 0.320(5) -0.043(3) 0.039(3) -0.001(2)
C23 0.255(4) 0.127(3) 0.235(5) -0.008(3) -0.012(4) -0.102(2)
C34 0.265(5) 0.328(5) 0.188(4) 0.164(3) 0.005(4) -0.029(4)
C31' 0.080(2) 0.406(8) 0.821(12) 0.075(8) 0.161(4) -0.030(4)
C22 0.1274(19) 0.224(3) 0.186(4) -0.030(3) 0.025(2) -0.1201(18)
C33' 0.283(6) 0.112(3) 0.536(10) -0.071(5) 0.083(6) -0.012(4)
C22' 0.392(3) 0.648(10) 0.501(3) -0.123(5) -0.4341(17) -0.018(4)
C44' 0.312(7) 0.665(11) 0.130(4) -0.097(6) -0.022(5) 0.076(8)
B4 0.0680(16) 0.331(5) 0.067(2) 0.052(3) -0.0360(15) -0.086(2)
C24 0.477(8) 0.291(6) 0.065(2) 0.036(3) -0.036(4) 0.024(6)
C34' 0.124(3) 0.375(6) 0.517(10) -0.040(7) 0.032(5) 0.116(3)
B11 0.099(3) 0.303(6) 0.091(3) 0.031(4) 0.020(2) 0.026(3)
C23' 0.172(4) 0.522(7) 0.757(10) -0.430(6) -0.009(6) -0.013(5)
C21 0.682(7) 0.355(8) 0.384(5) -0.090(5) -0.421(4) 0.065(7)
C42 0.303(6) 0.510(10) 0.443(9) -0.175(8) -0.141(6) 0.138(7)
C41' 0.278(4) 0.432(7) 0.117(3) -0.046(4) 0.102(3) 0.066(5)
C43 0.633(10) 0.170(2) 0.452(5) -0.242(2) -0.196(6) 0.105(5)
O32 0.276(3) 0.270(3) 0.279(3) 0.150(2) 0.154(2) 0.071(2)
C31 0.297(3) 0.564(6) 0.439(5) 0.231(4) -0.169(3) 0.187(3)
C32 0.178(3) 0.849(14) 0.491(7) 0.061(9) 0.250(3) 0.062(6)
C33 0.722(11) 0.896(14) 0.398(12) -0.027(11) 0.142(9) -0.509
O22 0.350(4) 0.249(3) 0.121(2) 0.036(2) 0.014(3) -0.036(3)
C32' 0.173(3) 0.293(4) 0.409(7) -0.137(5) 0.060(4) -0.148(3)
C24' 0.268(5) 0.580(9) 0.186(5) 0.137(5) -0.023(4) -0.155(6)

loop_
_atom_type_symbol
_atom_type_description
_atom_type_scat_dispersion_real
_atom_type_scat_dispersion_imag
_atom_type_scat_source
C C 0.0033 0.0016 'International Tables Vol C Tables 4.2.6.8 and 6.1.1.4'
H H 0.0000 0.0000 'International Tables Vol C Tables 4.2.6.8 and 6.1.1.4'
B B 0.0013 0.0007 'International Tables Vol C Tables 4.2.6.8 and 6.1.1.4'
O O 0.0106 0.0060 'International Tables Vol C Tables 4.2.6.8 and 6.1.1.4'
Na Na 0.0362 0.0249 'International Tables Vol C Tables 4.2.6.8 and 6.1.1.4'
Cl Cl 0.1484 0.1585 'International Tables Vol C Tables 4.2.6.8 and 6.1.1.4'
Zr Zr -2.9673 0.5597 'International Tables Vol C Tables 4.2.6.8 and 6.1.1.4'

loop_
_geom_angle_atom_site_label_1
_geom_angle_atom_site_label_2
_geom_angle_atom_site_label_3
_geom_angle
C6 Zr1 Cl2 123.30(5)
C6 Zr1 Cl1 121.27(5)
Cl2 Zr1 Cl1 93.34(3)
C6 Zr1 C7 35.06(7)
Cl2 Zr1 C7 128.68(6)
Cl1 Zr1 C7 86.43(5)
C6 Zr1 C2 81.43(8)
Cl2 Zr1 C2 145.66(6)
Cl1 Zr1 C2 91.99(6)
C7 Zr1 C2 85.49(8)
C6 Zr1 B4 117.60(9)
Cl2 Zr1 B4 82.31(9)
Cl1 Zr1 B4 110.84(10)
C7 Zr1 B4 144.73(10)
C2 Zr1 B4 64.15(11)
C6 Zr1 B5 77.02(8)
Cl2 Zr1 B5 98.47(6)
Cl1 Zr1 B5 146.63(6)
C7 Zr1 B5 109.32(8)
C2 Zr1 B5 61.42(8)
B4 Zr1 B5 41.27(10)
C6 Zr1 B3 118.97(9)
Cl2 Zr1 B3 110.79(8)
Cl1 Zr1 B3 77.90(9)
C7 Zr1 B3 119.18(10)
C2 Zr1 B3 37.99(10)
B4 Zr1 B3 42.63(14)
B5 Zr1 B3 68.73(10)
C6 Zr1 C10 35.04(8)
Cl2 Zr1 C10 88.38(6)
Cl1 Zr1 C10 134.40(6)
C7 Zr1 C10 58.57(7)
C2 Zr1 C10 111.34(8)
B4 Zr1 C10 114.53(12)
B5 Zr1 C10 77.31(9)
B3 Zr1 C10 142.79(10)
C6 Zr1 C8 55.31(7)
Cl2 Zr1 C8 96.61(6)
Cl1 Zr1 C8 78.56(6)
C7 Zr1 C8 33.14(8)
C2 Zr1 C8 117.68(8)
B4 Zr1 C8 170.56(11)
B5 Zr1 C8 130.25(8)
B3 Zr1 C8 144.59(10)
C10 Zr1 C8 56.03(8)
C6 Zr1 C9 55.49(8)
Cl2 Zr1 C9 74.09(7)
Cl1 Zr1 C9 104.81(7)
C7 Zr1 C9 56.70(8)
C2 Zr1 C9 136.55(9)
B4 Zr1 C9 138.03(13)
B5 Zr1 C9 108.43(9)
B3 Zr1 C9 174.46(10)
C10 Zr1 C9 32.78(9)
C8 Zr1 C9 33.90(9)
C6 Zr1 C1 57.68(6)
Cl2 Zr1 C1 134.00(4)
Cl1 Zr1 C1 127.01(4)
C7 Zr1 C1 80.41(7)
C2 Zr1 C1 36.25(7)
B4 Zr1 C1 64.55(8)
B5 Zr1 C1 35.78(6)
B3 Zr1 C1 65.22(9)
C10 Zr1 C1 78.43(7)
C8 Zr1 C1 110.91(7)
C9 Zr1 C1 109.60(8)
Cl2' Zr1' C1' 132.00(4)
Cl2' Zr1' B3' 111.86(6)
C1' Zr1' B3' 62.61(8)
Cl2' Zr1' C6' 120.67(4)
C1' Zr1' C6' 58.93(7)
B3' Zr1' C6' 118.32(8)
Cl2' Zr1' Cl1' 93.57(3)
C1' Zr1' Cl1' 130.20(4)
B3' Zr1' Cl1' 84.68(7)
C6' Zr1' Cl1' 119.77(5)
Cl2' Zr1' C7' 129.58(4)
C1' Zr1' C7' 77.14(7)
B3' Zr1' C7' 118.50(7)
C6' Zr1' C7' 31.08(6)
Cl1' Zr1' C7' 88.71(4)
Cl2' Zr1' B5' 93.43(7)
C1' Zr1' B5' 39.53(7)
B3' Zr1' B5' 63.23(9)
C6' Zr1' B5' 82.96(8)
Cl1' Zr1' B5' 147.44(7)
C7' Zr1' B5' 110.67(7)
Cl2' Zr1' C10' 87.80(6)
C1' Zr1' C10' 78.84(7)
B3' Zr1' C10' 140.73(9)
C6' Zr1' C10' 32.89(6)
Cl1' Zr1' C10' 129.33(6)
C7' Zr1' C10' 54.38(6)
B5' Zr1' C10' 82.69(9)
Cl2' Zr1' B4' 82.92(6)
C1' Zr1' B4' 65.75(8)
B3' Zr1' B4' 37.40(8)
C6' Zr1' B4' 121.14(8)
Cl1' Zr1' B4' 110.13(6)
C7' Zr1' B4' 142.37(8)
B5' Zr1' B4' 39.66(8)
C10' Zr1' B4' 120.25(8)
Cl2' Zr1' C2' 148.91(5)
C1' Zr1' C2' 36.50(6)
B3' Zr1' C2' 39.51(7)
C6' Zr1' C2' 80.30(7)
Cl1' Zr1' C2' 94.53(5)
C7' Zr1' C2' 80.61(6)
B5' Zr1' C2' 64.76(8)
C10' Zr1' C2' 109.57(7)
B4' Zr1' C2' 66.11(7)
Cl2' Zr1' C8' 100.60(4)
C1' Zr1' C8' 106.81(6)
B3' Zr1' C8' 143.71(7)
C6' Zr1' C8' 50.60(7)
Cl1' Zr1' C8' 77.33(4)
C7' Zr1' C8' 31.37(6)
B5' Zr1' C8' 132.17(7)
C10' Zr1' C8' 52.83(7)
B4' Zr1' C8' 171.68(7)
C2' Zr1' C8' 110.46(6)
Cl2' Zr1' C9' 77.68(6)
C1' Zr1' C9' 108.90(7)
B3' Zr1' C9' 169.94(8)
C6' Zr1' C9' 51.93(8)
Cl1' Zr1' C9' 98.24(6)
C7' Zr1' C9' 52.23(7)
B5' Zr1' C9' 114.33(9)
C10' Zr1' C9' 32.91(9)
B4' Zr1' C9' 146.46(8)
C2' Zr1' C9' 130.44(7)
C8' Zr1' C9' 30.26(7)
C9' C8' C7' 110.69(19)
C9' C8' Zr1' 76.83(13)
C7' C8' Zr1' 69.24(10)
C7 C6 C10 112.8(2)
C7 C6 C3 120.70(19)
C10 C6 C3 126.01(19)
C7 C6 Zr1 76.60(11)
C10 C6 Zr1 79.29(12)
C3 C6 Zr1 105.71(12)
C10 C9 C8 109.2(2)
C10 C9 Zr1 72.12(15)
C8 C9 Zr1 73.02(14)
C4 C3 C5 109.75(18)
C4 C3 C1 114.44(18)
C5 C3 C1 109.64(17)
C4 C3 C6 112.57(19)
C5 C3 C6 107.86(18)
C1 C3 C6 102.20(15)
C9 C10 C6 103.9(2)
C9 C10 Zr1 75.11(14)
C6 C10 Zr1 65.68(11)
C6' C3' C4' 112.32(17)
C6' C3' C1' 103.09(16)
C4' C3' C1' 115.14(16)
C6' C3' C5' 109.34(16)
C4' C3' C5' 104.80(17)
C1' C3' C5' 112.24(16)
C6' C10' C9' 102.3(2)
C6' C10' Zr1' 71.29(11)
C9' C10' Zr1' 78.27(13)
C6' C7' C8' 106.79(15)
C6' C7' Zr1' 74.06(11)
C8' C7' Zr1' 79.39(10)
C2' C1' C3' 119.60(14)
C2' C1' B5' 113.92(17)
C3' C1' B5' 121.54(15)
C2' C1' B6' 62.42(13)
C3' C1' B6' 113.62(15)
B5' C1' B6' 110.51(16)
C2' C1' B10' 111.05(15)
C3' C1' B10' 115.26(15)
B5' C1' B10' 60.80(14)
B6' C1' B10' 59.38(13)
C2' C1' Zr1' 76.35(11)
C3' C1' Zr1' 98.04(12)
B5' C1' Zr1' 72.87(12)
B6' C1' Zr1' 136.45(12)
B10' C1' Zr1' 132.17(12)
C1' C2' B7' 111.74(18)
C1' C2' B3' 101.87(15)
B7' C2' B3' 65.52(16)
C1' C2' B6' 65.68(14)
B7' C2' B6' 59.67(15)
B3' C2' B6' 110.39(16)
C1' C2' Zr1' 67.15(10)
B7' C2' Zr1' 130.76(15)
B3' C2' Zr1' 66.82(11)
B6' C2' Zr1' 130.79(13)
C3 C1 B5 119.19(16)
C3 C1 C2 117.89(16)
B5 C1 C2 104.75(16)
C3 C1 B10 126.39(18)
B5 C1 B10 65.83(16)
C2 C1 B10 110.21(18)
C3 C1 B6 125.56(19)
B5 C1 B6 111.1(2)
C2 C1 B6 63.83(18)
B10 C1 B6 58.8(2)
C3 C1 Zr1 93.74(11)
B5 C1 Zr1 66.25(10)
C2 C1 Zr1 65.28(10)
B10 C1 Zr1 128.24(15)
B6 C1 Zr1 125.93(16)
C7' C6' C10' 113.1(2)
C7' C6' C3' 120.84(16)
C10' C6' C3' 122.62(19)
C7' C6' Zr1' 74.86(11)
C10' C6' Zr1' 75.82(12)
C3' C6' Zr1' 99.93(12)
B4' B3' B8' 64.64(18)
B4' B3' C2' 114.66(19)
B8' B3' C2' 108.7(2)
B4' B3' B7' 114.6(2)
B8' B3' B7' 61.35(17)
C2' B3' B7' 56.77(15)
B4' B3' Zr1' 73.78(14)
B8' B3' Zr1' 135.17(18)
C2' B3' Zr1' 73.67(12)
B7' B3' Zr1' 128.96(16)
C1' B5' B4' 105.48(19)
C1' B5' B10' 63.72(14)
B4' B5' B10' 111.5(2)
C1' B5' B9' 107.5(2)
B4' B5' B9' 60.92(17)
B10' B5' B9' 60.45(16)
C1' B5' Zr1' 67.60(12)
B4' B5' Zr1' 70.67(14)
B10' B5' Zr1' 129.88(17)
B9' B5' Zr1' 128.11(17)
B3' B4' B5' 103.8(2)
B3' B4' B8' 59.17(16)
B5' B4' B8' 106.7(2)
B3' B4' B9' 104.92(19)
B5' B4' B9' 62.25(17)
B8' B4' B9' 57.89(17)
B3' B4' Zr1' 68.82(13)
B5' B4' Zr1' 69.67(14)
B8' B4' Zr1' 125.42(15)
B9' B4' Zr1' 128.40(17)
C1 B5 B9 109.7(2)
C1 B5 B10 57.55(15)
B9 B5 B10 60.73(18)
C1 B5 B4 110.5(2)
B9 B5 B4 61.20(19)
B10 B5 B4 107.5(2)
C1 B5 Zr1 77.97(11)
B9 B5 Zr1 128.87(19)
B10 B5 Zr1 131.52(15)
B4 B5 Zr1 68.74(14)
C8 C7 C6 104.95(19)
C8 C7 Zr1 77.73(12)
C6 C7 Zr1 68.34(11)
C1 C2 B3 119.9(2)
C1 C2 B6 58.33(17)
B3 C2 B6 111.9(2)
C1 C2 B7 106.5(2)
B3 C2 B7 60.14(19)
B6 C2 B7 58.21(18)
C1 C2 Zr1 78.47(11)
B3 C2 Zr1 72.87(16)
B6 C2 Zr1 133.2(2)
B7 C2 Zr1 128.44(17)
B11 B10 B6 61.6(3)
B11 B10 C1 111.5(3)
B6 B10 C1 60.81(18)
B11 B10 B5 110.2(3)
B6 B10 B5 105.4(2)
C1 B10 B5 56.62(15)
B11 B10 B9 64.9(3)
B6 B10 B9 111.7(3)
C1 B10 B9 107.3(2)
B5 B10 B9 58.87(18)
B5' B10' B9' 60.73(16)
B5' B10' B6' 106.74(18)
B9' B10' B6' 105.37(18)
B5' B10' C1' 55.48(13)
B9' B10' C1' 101.60(18)
B6' B10' C1' 60.18(12)
B5' B10' B11' 105.06(18)
B9' B10' B11' 57.79(16)
B6' B10' B11' 57.64(14)
C1' B10' B11' 101.12(16)
B10 B6 B11 57.6(3)
B10 B6 C1 60.4(2)
B11 B6 C1 107.9(3)
B10 B6 B7 109.4(3)
B11 B6 B7 63.8(3)
C1 B6 B7 109.6(2)
B10 B6 C2 106.7(3)
B11 B6 C2 111.4(3)
C1 B6 C2 57.84(15)
B7 B6 C2 62.54(19)
B7 B8 B11 62.0(3)
B7 B8 B4 106.0(3)
B11 B8 B4 105.7(3)
B7 B8 B9 109.6(3)
B11 B8 B9 59.7(3)
B4 B8 B9 59.2(3)
B7 B8 B3 57.9(3)
B11 B8 B3 107.3(3)
B4 B8 B3 59.9(2)
B9 B8 B3 108.3(3)
B3' B8' B9' 106.2(2)
B3' B8' B4' 56.19(16)
B9' B8' B4' 62.41(18)
B3' B8' B11' 109.4(2)
B9' B8' B11' 62.19(19)
B4' B8' B11' 112.7(2)
B3' B8' B7' 64.22(17)
B9' B8' B7' 107.9(2)
B4' B8' B7' 110.1(2)
B11' B8' B7' 57.63(17)
B8' B9' B4' 59.70(17)
B8' B9' B11' 60.00(18)
B4' B9' B11' 108.8(2)
B8' B9' B10' 109.2(2)
B4' B9' B10' 106.7(2)
B11' B9' B10' 63.42(16)
B8' B9' B5' 103.8(2)
B4' B9' B5' 56.83(16)
B11' B9' B5' 107.9(2)
B10' B9' B5' 58.82(16)
B7' B11' B8' 62.27(18)
B7' B11' B6' 59.08(16)
B8' B11' B6' 107.9(2)
B7' B11' B9' 108.1(2)
B8' B11' B9' 57.81(18)
B6' B11' B9' 107.2(2)
B7' B11' B10' 105.2(2)
B8' B11' B10' 103.9(2)
B6' B11' B10' 58.84(15)
B9' B11' B10' 58.79(16)
B7' B6' C2' 57.70(14)
B7' B6' B11' 58.21(16)
C2' B6' B11' 103.28(16)
B7' B6' B10' 108.20(18)
C2' B6' B10' 103.27(17)
B11' B6' B10' 63.53(16)
B7' B6' C1' 99.16(17)
C2' B6' C1' 51.90(11)
B11' B6' C1' 105.54(17)
B10' B6' C1' 60.44(13)
C8' C9' C10' 106.7(2)
C8' C9' Zr1' 72.91(13)
C10' C9' Zr1' 68.82(13)
C7 C8 C9 108.9(2)
C7 C8 Zr1 69.13(12)
C9 C8 Zr1 73.08(14)
C2' B7' B11' 110.5(2)
C2' B7' B6' 62.63(15)
B11' B7' B6' 62.71(17)
C2' B7' B8' 103.6(2)
B11' B7' B8' 60.10(17)
B6' B7' B8' 109.0(2)
C2' B7' B3' 57.71(15)
B11' B7' B3' 103.6(2)
B6' B7' B3' 106.7(2)
B8' B7' B3' 54.43(16)
B5 B9 B10 60.40(18)
B5 B9 B4 60.45(17)
B10 B9 B4 106.7(3)
B5 B9 B11 101.0(3)
B10 B9 B11 51.8(2)
B4 B9 B11 105.1(4)
B5 B9 B8 104.8(3)
B10 B9 B8 100.3(3)
B4 B9 B8 59.3(2)
B11 B9 B8 58.8(3)
B8 B7 B6 108.5(3)
B8 B7 B3 68.7(2)
B6 B7 B3 109.2(2)
B8 B7 B11 63.0(3)
B6 B7 B11 55.6(2)
B3 B7 B11 116.2(3)
B8 B7 C2 107.3(3)
B6 B7 C2 59.25(17)
B3 B7 C2 56.05(17)
B11 B7 C2 102.6(2)
C2 B3 B7 63.81(19)
C2 B3 B4 99.1(2)
B7 B3 B4 100.1(3)
C2 B3 B8 101.8(2)
B7 B3 B8 53.4(2)
B4 B3 B8 57.2(2)
C2 B3 Zr1 69.14(14)
B7 B3 Zr1 128.32(19)
B4 B3 Zr1 67.13(15)
B8 B3 Zr1 121.4(3)
O32 Na1 O41 98.93(11)
O32 Na1 O42 94.00(13)
O41 Na1 O42 77.06(11)
O32 Na1 O21 92.45(8)
O41 Na1 O21 98.04(8)
O42 Na1 O21 172.44(12)
O32 Na1 O22 158.86(9)
O41 Na1 O22 95.95(11)
O42 Na1 O22 103.94(13)
O21 Na1 O22 70.58(7)
O32 Na1 O31 70.66(8)
O41 Na1 O31 161.57(8)
O42 Na1 O31 88.28(10)
O21 Na1 O31 97.59(8)
O22 Na1 O31 98.42(9)
O32 Na1 C32 45.53(9)
O41 Na1 C32 137.95(12)
O42 Na1 C32 83.27(13)
O21 Na1 C32 104.10(10)
O22 Na1 C32 124.94(11)
O31 Na1 C32 26.54(10)
O22' Na1' O21' 73.83(8)
O22' Na1' O32' 84.68(9)
O21' Na1' O32' 108.23(10)
O22' Na1' O42' 99.59(9)
O21' Na1' O42' 153.12(10)
O32' Na1' O42' 96.80(10)
O22' Na1' O41' 100.85(11)
O21' Na1' O41' 85.87(12)
O32' Na1' O41' 165.85(13)
O42' Na1' O41' 69.55(12)
O22' Na1' O31' 158.14(9)
O21' Na1' O31' 102.39(9)
O32' Na1' O31' 76.00(8)
O42' Na1' O31' 92.85(9)
O41' Na1' O31' 100.32(10)
O22' Na1' C32' 136.95(9)
O21' Na1' C32' 120.91(11)
O32' Na1' C32' 52.69(8)
O42' Na1' C32' 82.00(10)
O41' Na1' C32' 119.33(11)
O31' Na1' C32' 27.67(8)
O22' Na1' C42' 101.05(12)
O21' Na1' C42' 97.39(9)
O32' Na1' C42' 154.31(11)
O42' Na1' C42' 57.64(9)
O41' Na1' C42' 11.94(12)
O31' Na1' C42' 100.80(11)
C32' Na1' C42' 115.03(11)
O22' Na1' C23' 22.83(7)
O21' Na1' C23' 52.00(8)
O32' Na1' C23' 98.22(10)
O42' Na1' C23' 115.89(9)
O41' Na1' C23' 91.38(12)
O31' Na1' C23' 151.24(9)
C32' Na1' C23' 148.94(10)
C42' Na1' C23' 96.00(12)
O22' Na1' C33' 105.74(8)
O21' Na1' C33' 103.09(14)
O32' Na1' C33' 23.87(10)
O42' Na1' C33' 103.77(14)
O41' Na1' C33' 153.35(11)
O31' Na1' C33' 53.45(8)
C32' Na1' C33' 34.90(8)
C42' Na1' C33' 149.85(12)
C23' Na1' C33' 114.03(10)
O22' Na1' C34' 64.80(12)
O21' Na1' C34' 89.77(15)
O32' Na1' C34' 23.55(13)
O42' Na1' C34' 111.35(15)
O41' Na1' C34' 165.65(14)
O31' Na1' C34' 93.96(12)
C32' Na1' C34' 74.52(12)
C42' Na1' C34' 161.76(15)
C23' Na1' C34' 75.24(13)
C33' Na1' C34' 40.98(11)
C21' O21' C22' 137.0(3)
C21' O21' Na1' 105.4(2)
C22' O21' Na1' 116.9(2)
C21 O21 C22 123.6(3)
C21 O21 Na1 118.5(3)
C22 O21 Na1 114.51(15)
C42' O41' C41' 106.3(5)
C42' O41' Na1' 124.0(5)
C41' O41' Na1' 128.7(3)
C43' O42' C44' 132.1(3)
C43' O42' Na1' 111.05(19)
C44' O42' Na1' 112.7(3)
C31 O31 C32 123.7(2)
C31 O31 Na1 118.0(2)
C32 O31 Na1 101.9(2)
C44 O42 C43 128.7(4)
C44 O42 Na1 132.4(3)
C43 O42 Na1 97.46(19)
C24' O22' C23' 111.6(3)
C24' O22' Na1' 130.6(2)
C23' O22' Na1' 114.2(2)
C31' O31' C32' 133.5(3)
C31' O31' Na1' 117.5(3)
C32' O31' Na1' 91.6(2)
C33' O32' C34' 109.5(3)
C33' O32' Na1' 109.2(3)
C34' O32' Na1' 111.5(3)
C41 O41 C42 81.1(3)
C41 O41 Na1 132.69(17)
C42 O41 Na1 117.8(3)
O41' C42' C43' 127.2(5)
O41' C42' Na1' 44.1(4)
C43' C42' Na1' 83.7(2)
O42' C43' C42' 107.0(3)
O22 C23 C22 109.7(2)
O21 C22 C23 104.08(19)
O32' C33' C32' 96.8(2)
O32' C33' Na1' 46.9(2)
C32' C33' Na1' 64.70(17)
O21' C22' C23' 105.3(3)
B5 B4 B9 58.35(17)
B5 B4 B8 104.8(2)
B9 B4 B8 61.4(3)
B5 B4 B3 105.1(2)
B9 B4 B3 112.4(3)
B8 B4 B3 62.9(3)
B5 B4 Zr1 69.99(13)
B9 B4 Zr1 127.32(19)
B8 B4 Zr1 129.6(3)
B3 B4 Zr1 70.25(17)
O32' C34' Na1' 45.0(2)
B10 B11 B6 60.7(2)
B10 B11 B7 109.2(3)
B6 B11 B7 60.6(3)
B10 B11 B8 111.8(3)
B6 B11 B8 105.9(3)
B7 B11 B8 55.0(3)
B10 B11 B9 63.3(3)
B6 B11 B9 109.8(3)
B7 B11 B9 105.5(3)
B8 B11 B9 61.6(3)
O22' C23' C22' 112.1(3)
O22' C23' Na1' 42.97(17)
C22' C23' Na1' 76.55(17)
O41 C42 C43 103.0(3)
C42 C43 O42 125.2(4)
C34 O32 C33 99.7(3)
C34 O32 Na1 136.6(2)
C33 O32 Na1 118.1(2)
O31 C32 C33 113.4(3)
O31 C32 Na1 51.59(16)
C33 C32 Na1 79.09(19)
O32 C33 C32 96.9(3)
C24 O22 C23 116.8(3)
C24 O22 Na1 115.4(2)
C23 O22 Na1 106.57(16)
O31' C32' C33' 110.0(3)
O31' C32' Na1' 60.76(19)
C33' C32' Na1' 80.40(18)

loop_
_geom_bond_atom_site_label_1
_geom_bond_atom_site_label_2
_geom_bond_distance
Zr1 C6 2.3718(19)
Zr1 Cl2 2.4359(8)
Zr1 Cl1 2.4516(7)
Zr1 C7 2.483(2)
Zr1 C2 2.497(2)
Zr1 B4 2.500(3)
Zr1 B5 2.521(2)
Zr1 B3 2.554(4)
Zr1 C10 2.557(2)
Zr1 C8 2.596(2)
Zr1 C9 2.597(3)
Zr1 C1 2.6933(19)
Zr1' Cl2' 2.4356(8)
Zr1' C1' 2.4364(18)
Zr1' B3' 2.461(3)
Zr1' C6' 2.463(2)
Zr1' Cl1' 2.4631(8)
Zr1' C7' 2.4725(16)
Zr1' B5' 2.518(3)
Zr1' C10' 2.521(2)
Zr1' B4' 2.534(3)
Zr1' C2' 2.569(2)
Zr1' C8' 2.5989(19)
Zr1' C9' 2.647(3)
C8' C9' 1.370(3)
C8' C7' 1.376(3)
C6 C7 1.466(3)
C6 C10 1.494(3)
C6 C3 1.600(3)
C9 C10 1.455(4)
C9 C8 1.514(4)
C3 C4 1.494(3)
C3 C5 1.553(3)
C3 C1 1.561(3)
C3' C6' 1.488(3)
C3' C4' 1.531(3)
C3' C1' 1.589(3)
C3' C5' 1.609(3)
C10' C6' 1.412(3)
C10' C9' 1.469(4)
C7' C6' 1.322(3)
C1' C2' 1.573(2)
C1' B5' 1.677(3)
C1' B6' 1.821(3)
C1' B10' 1.826(3)
C2' B7' 1.686(4)
C2' B3' 1.703(3)
C2' B6' 1.771(3)
C1 B5 1.610(3)
C1 C2 1.625(3)
C1 B10 1.627(4)
C1 B6 1.634(4)
B3' B4' 1.603(3)
B3' B8' 1.657(4)
B3' B7' 1.834(4)
B5' B4' 1.714(4)
B5' B10' 1.777(4)
B5' B9' 1.812(4)
B4' B8' 1.744(4)
B4' B9' 1.790(4)
B5 B9 1.731(4)
B5 B10 1.759(4)
B5 B4 1.769(4)
C7 C8 1.452(4)
C2 B3 1.645(4)
C2 B6 1.723(4)
C2 B7 1.779(4)
B10 B11 1.551(5)
B10 B6 1.601(6)
B10 B9 1.764(5)
B10' B9' 1.807(4)
B10' B6' 1.806(4)
B10' B11' 1.890(4)
B6 B11 1.615(6)
B6 B7 1.704(5)
B8 B7 1.629(7)
B8 B11 1.772(6)
B8 B4 1.785(6)
B8 B9 1.822(8)
B8 B3 1.890(6)
B8' B9' 1.710(4)
B8' B11' 1.750(4)
B8' B7' 1.787(4)
B9' B11' 1.788(5)
B11' B7' 1.705(4)
B11' B6' 1.783(4)
B6' B7' 1.721(4)
B9 B4 1.782(5)
B9 B11 1.788(7)
B7 B3 1.719(5)
B7 B11 1.756(7)
B3 B4 1.837(6)
Na1 O32 2.270(3)
Na1 O41 2.309(2)
Na1 O42 2.358(4)
Na1 O21 2.379(2)
Na1 O22 2.450(3)
Na1 O31 2.469(2)
Na1 C32 3.083(3)
Na1' O22' 2.288(3)
Na1' O21' 2.351(3)
Na1' O32' 2.376(3)
Na1' O42' 2.406(3)
Na1' O41' 2.412(4)
Na1' O31' 2.459(3)
Na1' C32' 2.816(4)
Na1' C42' 2.875(5)
Na1' C23' 3.061(4)
Na1' C33' 3.072(4)
Na1' C34' 3.128(5)
O21' C21' 1.299(5)
O21' C22' 1.300(3)
O21 C21 1.411(3)
O21 C22 1.412(3)
O41' C42' 0.717(6)
O41' C41' 1.416(6)
O42' C43' 1.425(5)
O42' C44' 1.502(6)
O31 C31 1.391(4)
O31 C32 1.408(4)
O42 C44 1.385(5)
O42 C43 1.790(5)
O22' C24' 1.296(4)
O22' C23' 1.302(4)
O31' C31' 1.300(4)
O31' C32' 1.308(4)
O32' C33' 1.316(3)
O32' C34' 1.343(5)
O41 C41 1.372(3)
O41 C42 1.505(7)
C42' C43' 1.772(4)
C23 O22 1.426(4)
C23 C22 1.540(4)
C34 O32 1.382(4)
C33' C32' 1.783(4)
C22' C23' 1.769(5)
C24 O22 1.392(4)
C42 C43 1.539(5)
O32 C33 1.396(4)
C32 C33 1.545(4)
